data_4129347
loop_
_publ_author_name
'Chen, Diao'
'Zhang, Xu'
'Qi, Wei-Yi'
'Xu, Bin'
'Xu, Ming-Hua'

_publ_section_title
;
 Rhodium(I)-catalyzed asymmetric carbene insertion into B-H bonds: highly
 enantioselective access to functionalized organoboranes.
;
_journal_issue 16
_journal_name_full 'Journal of the American Chemical Society'
_journal_page_first 5268
_journal_page_last 5271
_journal_paper_doi 10.1021/jacs.5b00892
_journal_volume 137
_journal_year 2015
_chemical_absolute_configuration R
_chemical_formula_sum 'C17 H27 B Br N O2'
_chemical_formula_weight 368.11
_chemical_name_common 20120034
_space_group_IT_number 19
_space_group_name_Hall 'P 2ac 2ab'
_space_group_name_H-M_alt 'P 21 21 21'
_symmetry_cell_setting orthorhombic
_symmetry_space_group_name_H-M 'P 21 21 21'
_atom_sites_solution_hydrogens geom
_atom_sites_solution_primary direct
_atom_sites_solution_secondary difmap
_audit_creation_method SHELXL-97
_cell_angle_alpha 90.00
_cell_angle_beta 90.00
_cell_angle_gamma 90.00
_cell_formula_units_Z 4
_cell_length_a 10.7398(8)
_cell_length_b 12.4581(9)
_cell_length_c 14.3472(13)
_cell_measurement_reflns_used 6169
_cell_measurement_temperature 296(2)
_cell_measurement_theta_max 54.87
_cell_measurement_theta_min 4.50
_cell_volume 1919.6(3)
_computing_cell_refinement 'Bruker SAINT'
_computing_data_collection 'Bruker APEX2'
_computing_data_reduction 'Bruker SAINT'
_computing_molecular_graphics 'Bruker SHELXTL'
_computing_publication_material 'Bruker SHELXTL'
_computing_structure_refinement 'SHELXL-97 (Sheldrick, 2008)'
_computing_structure_solution 'SHELXS-97 (Sheldrick, 2008)'
_diffrn_ambient_temperature 296(2)
_diffrn_measured_fraction_theta_full 0.992
_diffrn_measured_fraction_theta_max 0.992
_diffrn_measurement_device_type 'Bruker APEX-II CCD'
_diffrn_measurement_method '\f and \w scans'
_diffrn_radiation_monochromator graphite
_diffrn_radiation_source 'fine-focus sealed tube'
_diffrn_radiation_type MoK\a
_diffrn_radiation_wavelength 0.71073
_diffrn_reflns_av_R_equivalents 0.0646
_diffrn_reflns_av_sigmaI/netI 0.1261
_diffrn_reflns_limit_h_max 13
_diffrn_reflns_limit_h_min -13
_diffrn_reflns_limit_k_max 13
_diffrn_reflns_limit_k_min -16
_diffrn_reflns_limit_l_max 17
_diffrn_reflns_limit_l_min -18
_diffrn_reflns_number 9921
_diffrn_reflns_theta_full 27.51
_diffrn_reflns_theta_max 27.51
_diffrn_reflns_theta_min 2.17
_exptl_absorpt_coefficient_mu 2.147
_exptl_absorpt_correction_T_max 0.9007
_exptl_absorpt_correction_T_min 0.5666
_exptl_absorpt_correction_type multi-scan
_exptl_absorpt_process_details sadabs
_exptl_crystal_colour colourless
_exptl_crystal_density_diffrn 1.274
_exptl_crystal_density_method 'not measured'
_exptl_crystal_description plate
_exptl_crystal_F_000 768
_exptl_crystal_size_max 0.30
_exptl_crystal_size_mid 0.10
_exptl_crystal_size_min 0.05
_refine_diff_density_max 0.296
_refine_diff_density_min -0.245
_refine_diff_density_rms 0.060
_refine_ls_abs_structure_details 'Flack H D (1983), Acta Cryst. A39, 876-881'
_refine_ls_abs_structure_Flack 0.07(2)
_refine_ls_extinction_coef 0.0043(5)
_refine_ls_extinction_expression Fc^*^=kFc[1+0.001xFc^2^\l^3^/sin(2\q)]^-1/4^
_refine_ls_extinction_method none
_refine_ls_goodness_of_fit_ref 0.985
_refine_ls_hydrogen_treatment mixed
_refine_ls_matrix_type full
_refine_ls_number_parameters 203
_refine_ls_number_reflns 4374
_refine_ls_number_restraints 6
_refine_ls_restrained_S_all 0.993
_refine_ls_R_factor_all 0.1904
_refine_ls_R_factor_gt 0.0658
_refine_ls_shift/su_max 0.000
_refine_ls_shift/su_mean 0.000
_refine_ls_structure_factor_coef Fsqd
_refine_ls_weighting_details 'calc w=1/[\s^2^(Fo^2^)+(0.0834P)^2^+0.0389P] where P=(Fo^2^+2Fc^2^)/3'
_refine_ls_weighting_scheme calc
_refine_ls_wR_factor_gt 0.1508
_refine_ls_wR_factor_ref 0.2006
_reflns_number_gt 1715
_reflns_number_total 4374
_reflns_threshold_expression >2sigma(I)
_cod_data_source_file ja5b00892_si_002.cif
_cod_data_source_block H:\Report\2014\2014389\mo_2014389.CIF
_cod_original_sg_symbol_H-M P212121
_cod_database_code 4129347

loop_
_symmetry_equiv_pos_as_xyz
'x, y, z'
'x+1/2, -y+1/2, -z'
'-x, y+1/2, -z+1/2'
'-x+1/2, -y, z+1/2'

loop_
_atom_site_label
_atom_site_type_symbol
_atom_site_fract_x
_atom_site_fract_y
_atom_site_fract_z
_atom_site_U_iso_or_equiv
_atom_site_adp_type
_atom_site_occupancy
_atom_site_symmetry_multiplicity
_atom_site_calc_flag
_atom_site_refinement_flags
Br1 Br -0.21907(10) 0.33211(7) -0.05796(8) 0.1164(5) Uani 1 1 d .
C10 C 0.0410(9) 0.3631(6) -0.0606(6) 0.092(2) Uani 1 1 d .
H10 H 0.0441 0.2913 -0.0783 0.110 Uiso 1 1 calc R
C11 C 0.1479(8) 0.4214(7) -0.0509(7) 0.095(3) Uani 1 1 d .
H11 H 0.2244 0.3869 -0.0555 0.114 Uiso 1 1 calc R
C12 C 0.1445(6) 0.5281(6) -0.0347(5) 0.069(2) Uani 1 1 d .
H12 H 0.2187 0.5666 -0.0340 0.082 Uiso 1 1 calc R
C7 C 0.0323(7) 0.5821(5) -0.0189(5) 0.0582(17) Uani 1 1 d .
C1 C 0.0277(6) 0.6968(5) 0.0034(5) 0.0559(17) Uani 1 1 d .
H1 H 0.1122 0.7249 -0.0045 0.067 Uiso 1 1 calc R
N1 N 0.0012(7) 0.8544(5) -0.1281(5) 0.0852(19) Uani 1 1 d .
C17 C 0.0849(18) 0.7947(16) -0.1835(8) 0.251(12) Uani 1 1 d .
H17A H 0.0767 0.8161 -0.2474 0.376 Uiso 1 1 calc R
H17B H 0.0663 0.7196 -0.1777 0.376 Uiso 1 1 calc R
H17C H 0.1686 0.8078 -0.1628 0.376 Uiso 1 1 calc R
C2 C -0.0073(8) 0.7149(6) 0.1016(6) 0.077(2) Uani 1 1 d .
O2 O 0.0580(4) 0.7922(4) 0.1424(4) 0.0721(13) Uani 1 1 d .
C3 C 0.0381(7) 0.8283(7) 0.2350(7) 0.092(3) Uani 1 1 d .
O1 O -0.0928(6) 0.6679(6) 0.1423(4) 0.120(2) Uani 1 1 d .
C8 C -0.0766(6) 0.5195(6) -0.0249(4) 0.0638(18) Uani 1 1 d .
H8 H -0.1537 0.5518 -0.0159 0.077 Uiso 1 1 calc R
C9 C -0.0705(8) 0.4119(6) -0.0438(5) 0.073(2) Uani 1 1 d .
B1 B -0.0643(8) 0.7722(8) -0.0583(11) 0.106(4) Uani 1 1 d .
H1A H -0.1186 0.7259 -0.0943 0.127 Uiso 1 1 calc R
H1B H -0.1164 0.8129 -0.0159 0.127 Uiso 1 1 calc R
C4 C -0.0861(10) 0.8757(9) 0.2468(9) 0.142(4) Uani 1 1 d .
H4A H -0.0962 0.9340 0.2037 0.212 Uiso 1 1 calc R
H4B H -0.0948 0.9019 0.3093 0.212 Uiso 1 1 calc R
H4C H -0.1483 0.8221 0.2349 0.212 Uiso 1 1 calc R
C6 C 0.0526(14) 0.7343(9) 0.3066(7) 0.155(5) Uani 1 1 d .
H6A H 0.1393 0.7180 0.3147 0.233 Uiso 1 1 calc R
H6B H 0.0099 0.6719 0.2837 0.233 Uiso 1 1 calc R
H6C H 0.0173 0.7553 0.3654 0.233 Uiso 1 1 calc R
C5 C 0.1372(10) 0.9163(10) 0.2521(11) 0.185(7) Uani 1 1 d .
H5A H 0.2188 0.8849 0.2492 0.277 Uiso 1 1 calc R
H5B H 0.1246 0.9476 0.3124 0.277 Uiso 1 1 calc R
H5C H 0.1298 0.9708 0.2051 0.277 Uiso 1 1 calc R
C16 C -0.0937(12) 0.9164(8) -0.1779(7) 0.126(4) Uani 1 1 d .
H16A H -0.0910 0.8987 -0.2437 0.152 Uiso 1 1 calc R
H16B H -0.1755 0.8976 -0.1543 0.152 Uiso 1 1 calc R
C15 C -0.0743(17) 1.0253(9) -0.1666(12) 0.194(7) Uani 1 1 d .
H15A H -0.1494 1.0604 -0.1447 0.232 Uiso 1 1 calc R
H15B H -0.0488 1.0580 -0.2249 0.232 Uiso 1 1 calc R
C13 C 0.0684(17) 0.9339(8) -0.0654(16) 0.259(12) Uani 1 1 d .
H13A H 0.0469 0.9230 -0.0004 0.311 Uiso 1 1 calc R
H13B H 0.1580 0.9289 -0.0727 0.311 Uiso 1 1 calc R
C14 C 0.023(2) 1.0331(16) -0.0986(17) 0.250(8) Uani 1 1 d U
H14A H 0.0914 1.0729 -0.1256 0.300 Uiso 1 1 calc R
H14B H -0.0083 1.0741 -0.0460 0.300 Uiso 1 1 calc R

loop_
_atom_site_aniso_label
_atom_site_aniso_U_11
_atom_site_aniso_U_22
_atom_site_aniso_U_33
_atom_site_aniso_U_23
_atom_site_aniso_U_13
_atom_site_aniso_U_12
Br1 0.1299(8) 0.0948(6) 0.1245(8) -0.0203(6) 0.0105(6) -0.0542(5)
C10 0.120(7) 0.059(4) 0.096(6) -0.025(4) -0.024(6) 0.002(5)
C11 0.081(6) 0.092(6) 0.112(8) -0.018(5) -0.020(5) 0.033(5)
C12 0.062(4) 0.072(5) 0.072(6) -0.013(4) -0.007(4) 0.003(3)
C7 0.065(5) 0.066(4) 0.044(4) 0.001(3) -0.002(3) -0.003(3)
C1 0.040(3) 0.067(4) 0.060(5) -0.005(4) 0.013(3) -0.004(3)
N1 0.113(5) 0.073(4) 0.069(4) 0.001(4) -0.011(4) 0.017(4)
C17 0.33(2) 0.34(2) 0.086(9) 0.045(12) 0.062(11) 0.23(2)
C2 0.066(5) 0.061(4) 0.104(7) -0.013(4) 0.013(5) -0.009(4)
O2 0.067(3) 0.067(3) 0.082(4) -0.024(3) 0.005(3) -0.011(2)
C3 0.071(5) 0.080(5) 0.125(8) -0.045(6) 0.002(5) 0.007(5)
O1 0.130(5) 0.126(5) 0.104(5) -0.041(4) 0.044(4) -0.058(5)
C8 0.060(4) 0.072(4) 0.060(5) -0.018(3) 0.012(3) -0.006(3)
C9 0.099(6) 0.066(4) 0.055(5) -0.008(4) -0.002(4) -0.016(4)
B1 0.061(6) 0.082(6) 0.175(11) 0.015(8) -0.030(8) -0.007(4)
C4 0.109(8) 0.143(9) 0.172(11) -0.093(8) 0.013(7) -0.002(6)
C6 0.257(17) 0.134(8) 0.075(7) -0.005(7) -0.035(8) 0.049(10)
C5 0.095(8) 0.174(10) 0.285(18) -0.142(11) 0.056(9) -0.054(7)
C16 0.183(11) 0.114(8) 0.082(7) 0.010(6) -0.044(7) 0.054(7)
C15 0.251(17) 0.083(7) 0.246(17) 0.027(9) -0.103(14) 0.018(9)
C13 0.31(2) 0.073(7) 0.40(3) 0.095(12) -0.19(2) -0.057(10)
C14 0.249(11) 0.209(11) 0.291(12) -0.018(9) -0.054(9) -0.030(9)

loop_
_atom_type_symbol
_atom_type_description
_atom_type_scat_dispersion_real
_atom_type_scat_dispersion_imag
_atom_type_scat_source
C C 0.0033 0.0016 'International Tables Vol C Tables 4.2.6.8 and 6.1.1.4'
H H 0.0000 0.0000 'International Tables Vol C Tables 4.2.6.8 and 6.1.1.4'
B B 0.0013 0.0007 'International Tables Vol C Tables 4.2.6.8 and 6.1.1.4'
Br Br -0.2901 2.4595 'International Tables Vol C Tables 4.2.6.8 and 6.1.1.4'
O O 0.0106 0.0060 'International Tables Vol C Tables 4.2.6.8 and 6.1.1.4'
N N 0.0061 0.0033 'International Tables Vol C Tables 4.2.6.8 and 6.1.1.4'

loop_
_geom_angle_atom_site_label_1
_geom_angle_atom_site_label_2
_geom_angle_atom_site_label_3
_geom_angle
C11 C10 C9 118.9(6)
C11 C10 H10 120.6
C9 C10 H10 120.6
C12 C11 C10 121.2(7)
C12 C11 H11 119.4
C10 C11 H11 119.4
C11 C12 C7 121.7(7)
C11 C12 H12 119.2
C7 C12 H12 119.2
C12 C7 C8 116.0(6)
C12 C7 C1 122.3(6)
C8 C7 C1 121.7(6)
C7 C1 C2 111.5(6)
C7 C1 B1 117.7(7)
C2 C1 B1 106.1(7)
C7 C1 H1 107.0
C2 C1 H1 107.0
B1 C1 H1 107.0
C17 N1 C16 116.5(8)
C17 N1 C13 112.0(14)
C16 N1 C13 106.0(7)
C17 N1 B1 107.2(10)
C16 N1 B1 109.7(8)
C13 N1 B1 104.8(10)
N1 C17 H17A 109.5
N1 C17 H17B 109.5
H17A C17 H17B 109.5
N1 C17 H17C 109.5
H17A C17 H17C 109.5
H17B C17 H17C 109.5
O1 C2 O2 121.9(8)
O1 C2 C1 124.5(7)
O2 C2 C1 113.5(7)
C2 O2 C3 124.3(6)
O2 C3 C4 111.8(8)
O2 C3 C5 105.6(8)
C4 C3 C5 108.8(7)
O2 C3 C6 111.2(7)
C4 C3 C6 108.4(9)
C5 C3 C6 111.0(9)
C9 C8 C7 121.0(6)
C9 C8 H8 119.5
C7 C8 H8 119.5
C10 C9 C8 120.9(6)
C10 C9 Br1 119.2(5)
C8 C9 Br1 119.7(6)
N1 B1 C1 116.4(6)
N1 B1 H1A 108.2
C1 B1 H1A 108.2
N1 B1 H1B 108.2
C1 B1 H1B 108.2
H1A B1 H1B 107.3
C3 C4 H4A 109.5
C3 C4 H4B 109.5
H4A C4 H4B 109.5
C3 C4 H4C 109.5
H4A C4 H4C 109.5
H4B C4 H4C 109.5
C3 C6 H6A 109.5
C3 C6 H6B 109.5
H6A C6 H6B 109.5
C3 C6 H6C 109.5
H6A C6 H6C 109.5
H6B C6 H6C 109.5
C3 C5 H5A 109.5
C3 C5 H5B 109.5
H5A C5 H5B 109.5
C3 C5 H5C 109.5
H5A C5 H5C 109.5
H5B C5 H5C 109.5
C15 C16 N1 110.8(10)
C15 C16 H16A 109.5
N1 C16 H16A 109.5
C15 C16 H16B 109.5
N1 C16 H16B 109.5
H16A C16 H16B 108.1
C16 C15 C14 104.9(12)
C16 C15 H15A 110.8
C14 C15 H15A 110.8
C16 C15 H15B 110.8
C14 C15 H15B 110.8
H15A C15 H15B 108.9
C14 C13 N1 101.8(13)
C14 C13 H13A 111.4
N1 C13 H13A 111.4
C14 C13 H13B 111.4
N1 C13 H13B 111.4
H13A C13 H13B 109.3
C13 C14 C15 115.1(16)
C13 C14 H14A 108.5
C15 C14 H14A 108.5
C13 C14 H14B 108.5
C15 C14 H14B 108.5
H14A C14 H14B 107.5

loop_
_geom_bond_atom_site_label_1
_geom_bond_atom_site_label_2
_geom_bond_distance
Br1 C9 1.890(7)
C10 C11 1.366(11)
C10 C9 1.364(10)
C10 H10 0.9300
C11 C12 1.350(10)
C11 H11 0.9300
C12 C7 1.399(9)
C12 H12 0.9300
C7 C8 1.408(9)
C7 C1 1.464(9)
C1 C2 1.476(10)
C1 B1 1.625(11)
C1 H1 0.9800
N1 C17 1.411(13)
N1 C16 1.465(10)
N1 C13 1.520(16)
N1 B1 1.596(12)
C17 H17A 0.9600
C17 H17B 0.9600
C17 H17C 0.9600
C2 O1 1.236(9)
C2 O2 1.327(8)
O2 C3 1.418(9)
C3 C4 1.468(13)
C3 C5 1.547(11)
C3 C6 1.566(12)
C8 C9 1.370(9)
C8 H8 0.9300
B1 H1A 0.9700
B1 H1B 0.9700
C4 H4A 0.9600
C4 H4B 0.9600
C4 H4C 0.9600
C6 H6A 0.9600
C6 H6B 0.9600
C6 H6C 0.9600
C5 H5A 0.9600
C5 H5B 0.9600
C5 H5C 0.9600
C16 C15 1.381(14)
C16 H16A 0.9700
C16 H16B 0.9700
C15 C14 1.43(2)
C15 H15A 0.9700
C15 H15B 0.9700
C13 C14 1.41(2)
C13 H13A 0.9700
C13 H13B 0.9700
C14 H14A 0.9700
C14 H14B 0.9700

loop_
_geom_torsion_atom_site_label_1
_geom_torsion_atom_site_label_2
_geom_torsion_atom_site_label_3
_geom_torsion_atom_site_label_4
_geom_torsion
C9 C10 C11 C12 -6.9(15)
C10 C11 C12 C7 5.8(15)
C11 C12 C7 C8 -2.6(11)
C11 C12 C7 C1 176.8(8)
C12 C7 C1 C2 -108.6(7)
C8 C7 C1 C2 70.8(8)
C12 C7 C1 B1 128.4(8)
C8 C7 C1 B1 -52.2(10)
C7 C1 C2 O1 -45.0(10)
B1 C1 C2 O1 84.4(9)
C7 C1 C2 O2 138.6(7)
B1 C1 C2 O2 -92.1(7)
O1 C2 O2 C3 0.3(12)
C1 C2 O2 C3 176.9(7)
C2 O2 C3 C4 -63.0(10)
C2 O2 C3 C5 178.8(8)
C2 O2 C3 C6 58.3(10)
C12 C7 C8 C9 0.9(9)
C1 C7 C8 C9 -178.5(7)
C11 C10 C9 C8 5.2(13)
C11 C10 C9 Br1 179.5(8)
C7 C8 C9 C10 -2.3(11)
C7 C8 C9 Br1 -176.6(5)
C17 N1 B1 C1 52.9(13)
C16 N1 B1 C1 -179.7(9)
C13 N1 B1 C1 -66.3(12)
C7 C1 B1 N1 -109.6(9)
C2 C1 B1 N1 124.7(9)
C17 N1 C16 C15 -113.1(16)
C13 N1 C16 C15 12.2(17)
B1 N1 C16 C15 124.9(13)
N1 C16 C15 C14 -8(2)
C17 N1 C13 C14 117.3(17)
C16 N1 C13 C14 -11(2)
B1 N1 C13 C14 -126.9(16)
N1 C13 C14 C15 7(3)
C16 C15 C14 C13 1(3)
